data_4062975
_journal_name_full Organometallics
_journal_paper_doi 10.1021/om049801r
_journal_year 2004
_chemical_formula_sum 'C22 H30 N4 O16 Pt'
_chemical_formula_weight 801.59
_space_group_IT_number 2
_symmetry_cell_setting triclinic
_symmetry_space_group_name_Hall '-P 1'
_symmetry_space_group_name_H-M 'P -1'
_cell_angle_alpha 93.59(3)
_cell_angle_beta 102.60(3)
_cell_angle_gamma 91.88(3)
_cell_formula_units_Z 2
_cell_length_a 8.606(3)
_cell_length_b 11.552(5)
_cell_length_c 14.680(4)
_cell_measurement_temperature 143(2)
_cell_volume 1419.9(9)
_diffrn_ambient_temperature 143(2)
_exptl_crystal_density_diffrn 1.875
_cod_database_code 4062975

loop_
_symmetry_equiv_pos_as_xyz
'x, y, z'
'-x, -y, -z'

loop_
_atom_site_label
_atom_site_type_symbol
_atom_site_fract_x
_atom_site_fract_y
_atom_site_fract_z
_atom_site_U_iso_or_equiv
_atom_site_adp_type
_atom_site_occupancy
_atom_site_symmetry_multiplicity
_atom_site_calc_flag
_atom_site_refinement_flags
_atom_site_disorder_assembly
_atom_site_disorder_group
Pt Pt 0.789704(16) 0.724404(12) 0.815951(9) 0.01772(8) Uani 1 1 d . . .
O11 O 0.7056(4) 0.5641(3) 0.8446(2) 0.0291(7) Uani 1 1 d U . .
O12 O 0.5356(4) 0.4229(3) 0.7895(3) 0.0443(9) Uani 1 1 d U . .
O13 O 0.3278(4) 0.4435(3) 0.6377(3) 0.0411(9) Uani 1 1 d U . .
O14 O 0.2078(4) 0.5850(3) 0.4947(2) 0.0304(7) Uani 1 1 d U . .
O15 O 0.3520(4) 0.8169(3) 0.5115(2) 0.0348(8) Uani 1 1 d U . .
O16 O 0.6685(5) 0.9112(4) 0.5871(3) 0.0543(11) Uani 1 1 d U . .
O17 O 0.5563(4) 0.9654(3) 0.6999(3) 0.0411(8) Uani 1 1 d U . .
O21 O 1.0561(5) 0.6915(3) 0.7075(3) 0.0410(8) Uani 1 1 d U . .
O22 O 0.9686(6) 0.7780(4) 0.5848(3) 0.0564(11) Uani 1 1 d U . .
O23 O 1.1793(4) 0.9685(3) 0.6583(2) 0.0339(8) Uani 1 1 d U . .
O24 O 1.1504(4) 1.1813(3) 0.7640(2) 0.0279(7) Uani 1 1 d U . .
O25 O 0.9468(3) 1.1803(2) 0.8838(2) 0.0226(6) Uani 1 1 d U . .
O26 O 0.6733(4) 1.0569(3) 0.8995(2) 0.0355(8) Uani 1 1 d U . .
O27 O 0.7975(4) 0.9173(3) 0.9692(2) 0.0352(8) Uani 1 1 d U . .
O1 O 0.9831(4) 0.7152(3) 0.9314(2) 0.0267(7) Uani 1 1 d D . .
H01 H 0.990(6) 0.772(4) 0.975(3) 0.032 Uiso 1 1 d D . .
H02 H 1.081(5) 0.708(5) 0.921(4) 0.032 Uiso 1 1 d D . .
N11 N 0.5848(4) 0.5212(3) 0.7818(3) 0.0267(8) Uani 1 1 d U . .
N12 N 0.5886(4) 0.8926(3) 0.6444(3) 0.0283(8) Uani 1 1 d U . .
N21 N 1.0048(5) 0.7758(3) 0.6685(3) 0.0266(8) Uani 1 1 d U . .
N22 N 0.7750(4) 0.9852(3) 0.9069(2) 0.0235(7) Uani 1 1 d U . .
C11 C 0.5974(5) 0.7030(4) 0.7147(3) 0.0198(8) Uani 1 1 d U . .
C12 C 0.5196(5) 0.5926(4) 0.7099(3) 0.0224(8) Uani 1 1 d U . .
C13 C 0.3863(5) 0.5518(4) 0.6388(3) 0.0251(9) Uani 1 1 d U . .
C14 C 0.3285(5) 0.6254(4) 0.5680(3) 0.0228(8) Uani 1 1 d U . .
C15 C 0.3957(5) 0.7371(4) 0.5718(3) 0.0242(8) Uani 1 1 d U . .
C16 C 0.5264(5) 0.7729(4) 0.6459(3) 0.0210(8) Uani 1 1 d U . .
C17 C 0.1582(6) 0.4191(5) 0.6209(5) 0.0451(13) Uani 1 1 d U . .
H17A H 0.1359 0.3599 0.6619 0.054 Uiso 1 1 calc R . .
H17B H 0.1179 0.3907 0.5554 0.054 Uiso 1 1 calc R . .
H17C H 0.1055 0.4903 0.6340 0.054 Uiso 1 1 calc R . .
C18 C 0.2623(7) 0.5098(5) 0.4276(4) 0.0479(14) Uani 1 1 d U . .
H18A H 0.1712 0.4808 0.3780 0.058 Uiso 1 1 calc R . .
H18B H 0.3145 0.4442 0.4587 0.058 Uiso 1 1 calc R . .
H18C H 0.3384 0.5533 0.4002 0.058 Uiso 1 1 calc R . .
C19 C 0.2270(10) 0.8034(6) 0.4327(5) 0.071(2) Uani 1 1 d U . .
H19A H 0.2521 0.7442 0.3880 0.086 Uiso 1 1 calc R . .
H19B H 0.2121 0.8774 0.4035 0.086 Uiso 1 1 calc R . .
H19C H 0.1289 0.7791 0.4513 0.086 Uiso 1 1 calc R . .
C21 C 0.8885(5) 0.8733(4) 0.7901(3) 0.0212(8) Uani 1 1 d U . .
C22 C 0.9870(5) 0.8796(4) 0.7271(3) 0.0205(8) Uani 1 1 d U . .
C23 C 1.0745(5) 0.9796(4) 0.7143(3) 0.0213(8) Uani 1 1 d U . .
C24 C 1.0615(5) 1.0817(3) 0.7682(3) 0.0201(8) Uani 1 1 d U . .
C25 C 0.9584(5) 1.0818(3) 0.8290(3) 0.0191(8) Uani 1 1 d U . .
C26 C 0.8770(5) 0.9787(3) 0.8387(3) 0.0188(8) Uani 1 1 d U . .
C27 C 1.1934(7) 1.0547(5) 0.5954(4) 0.0433(13) Uani 1 1 d U . .
H27A H 1.2471 1.0233 0.5475 0.052 Uiso 1 1 calc R . .
H27B H 1.2558 1.1224 0.6299 0.052 Uiso 1 1 calc R . .
H27C H 1.0870 1.0780 0.5653 0.052 Uiso 1 1 calc R . .
C28 C 1.3101(6) 1.1793(5) 0.8202(4) 0.0429(13) Uani 1 1 d U . .
H28A H 1.3681 1.2529 0.8172 0.051 Uiso 1 1 calc R . .
H28B H 1.3652 1.1151 0.7963 0.051 Uiso 1 1 calc R . .
H28C H 1.3056 1.1684 0.8852 0.051 Uiso 1 1 calc R . .
C29 C 0.8481(6) 1.2655(4) 0.8342(3) 0.0332(10) Uani 1 1 d U . .
H29A H 0.8412 1.3322 0.8776 0.040 Uiso 1 1 calc R . .
H29B H 0.7410 1.2306 0.8080 0.040 Uiso 1 1 calc R . .
H29C H 0.8951 1.2913 0.7834 0.040 Uiso 1 1 calc R . .
C96 C 1.3605(7) 0.8536(6) 0.8876(4) 0.0502(14) Uani 1 1 d U . .
H96A H 1.4450 0.9144 0.9094 0.060 Uiso 1 1 calc R . .
H96B H 1.2592 0.8819 0.8981 0.060 Uiso 1 1 calc R . .
H96C H 1.3506 0.8337 0.8207 0.060 Uiso 1 1 calc R . .
C97 C 1.4007(6) 0.7492(5) 0.9401(4) 0.0447(13) Uani 1 1 d U . .
H97A H 1.5010 0.7186 0.9282 0.054 Uiso 1 1 calc R . .
H97B H 1.4158 0.7695 1.0081 0.054 Uiso 1 1 calc R . .
C98 C 1.3077(8) 0.5551(6) 0.9440(5) 0.0595(16) Uani 1 1 d U . .
H98A H 1.3280 0.5614 1.0132 0.071 Uiso 1 1 calc R . .
H98B H 1.4048 0.5273 0.9255 0.071 Uiso 1 1 calc R . .
C99 C 1.1702(10) 0.4711(6) 0.9051(7) 0.078(2) Uani 1 1 d U . .
H99A H 1.1915 0.3962 0.9319 0.093 Uiso 1 1 calc R . .
H99B H 1.1555 0.4611 0.8369 0.093 Uiso 1 1 calc R . .
H99C H 1.0734 0.5010 0.9209 0.093 Uiso 1 1 calc R . .
O99 O 1.2728(4) 0.6632(3) 0.9099(3) 0.0437(9) Uani 1 1 d U . .

loop_
_atom_site_aniso_label
_atom_site_aniso_U_11
_atom_site_aniso_U_22
_atom_site_aniso_U_33
_atom_site_aniso_U_23
_atom_site_aniso_U_13
_atom_site_aniso_U_12
Pt 0.01800(11) 0.01463(11) 0.01902(11) 0.00337(6) 0.00066(6) -0.00255(6)
O11 0.0301(16) 0.0219(16) 0.0318(17) 0.0076(13) -0.0008(13) -0.0081(13)
O12 0.043(2) 0.0244(18) 0.057(2) 0.0184(16) -0.0096(17) -0.0144(15)
O13 0.0284(17) 0.0197(17) 0.066(2) 0.0059(16) -0.0092(16) -0.0063(13)
O14 0.0221(15) 0.0302(17) 0.0329(17) -0.0079(14) -0.0042(13) 0.0024(13)
O15 0.0348(17) 0.0334(19) 0.0294(17) 0.0100(14) -0.0089(14) -0.0028(14)
O16 0.063(3) 0.061(3) 0.039(2) 0.0185(19) 0.0112(19) -0.029(2)
O17 0.0384(19) 0.0204(17) 0.057(2) -0.0022(16) -0.0037(17) 0.0009(14)
O21 0.053(2) 0.0228(18) 0.049(2) -0.0013(15) 0.0144(18) 0.0111(16)
O22 0.102(3) 0.039(2) 0.0271(19) -0.0060(16) 0.013(2) 0.007(2)
O23 0.0418(18) 0.0267(17) 0.0430(19) 0.0102(14) 0.0278(16) 0.0038(14)
O24 0.0261(15) 0.0198(15) 0.0370(17) 0.0065(13) 0.0055(13) -0.0065(12)
O25 0.0284(15) 0.0131(14) 0.0231(14) 0.0008(11) -0.0013(12) 0.0031(11)
O26 0.0343(18) 0.0307(18) 0.047(2) 0.0074(15) 0.0176(15) 0.0105(14)
O27 0.050(2) 0.0347(19) 0.0266(16) 0.0113(14) 0.0178(15) 0.0089(16)
O1 0.0259(15) 0.0234(16) 0.0260(16) -0.0005(13) -0.0035(13) -0.0011(13)
N11 0.0257(18) 0.0200(19) 0.033(2) 0.0050(15) 0.0020(15) -0.0037(15)
N12 0.0277(19) 0.024(2) 0.0286(19) 0.0108(16) -0.0061(15) -0.0029(15)
N21 0.034(2) 0.0185(18) 0.0285(19) -0.0019(15) 0.0104(16) -0.0027(15)
N22 0.0264(18) 0.0201(18) 0.0233(18) 0.0006(14) 0.0048(15) -0.0005(14)
C11 0.0211(19) 0.0164(19) 0.0219(19) 0.0009(15) 0.0055(16) -0.0019(15)
C12 0.0199(19) 0.019(2) 0.027(2) 0.0031(16) 0.0022(16) -0.0016(16)
C13 0.0192(19) 0.018(2) 0.035(2) -0.0001(17) 0.0010(17) -0.0011(16)
C14 0.0163(18) 0.024(2) 0.024(2) -0.0052(16) -0.0017(15) -0.0001(16)
C15 0.0202(19) 0.028(2) 0.023(2) 0.0037(17) 0.0016(16) 0.0039(16)
C16 0.0224(19) 0.0171(19) 0.022(2) 0.0021(15) 0.0028(16) -0.0039(15)
C17 0.031(3) 0.032(3) 0.070(4) 0.000(3) 0.009(3) -0.010(2)
C18 0.046(3) 0.050(3) 0.040(3) -0.018(3) -0.003(2) 0.013(3)
C19 0.094(5) 0.042(4) 0.054(4) 0.015(3) -0.039(4) -0.006(3)
C21 0.0174(18) 0.023(2) 0.022(2) 0.0039(16) 0.0006(15) -0.0023(16)
C22 0.024(2) 0.0183(19) 0.0188(19) -0.0012(15) 0.0044(15) -0.0016(16)
C23 0.0217(19) 0.0176(19) 0.025(2) 0.0058(16) 0.0061(16) -0.0016(16)
C24 0.0198(19) 0.0123(19) 0.028(2) 0.0059(16) 0.0034(16) -0.0011(15)
C25 0.0234(19) 0.0133(18) 0.0184(19) 0.0027(15) -0.0011(15) 0.0018(15)
C26 0.0174(18) 0.0170(19) 0.0218(19) 0.0037(15) 0.0032(15) 0.0017(15)
C27 0.064(4) 0.034(3) 0.042(3) 0.018(2) 0.028(3) 0.009(3)
C28 0.031(2) 0.038(3) 0.055(3) 0.007(2) 0.000(2) -0.017(2)
C29 0.047(3) 0.017(2) 0.034(2) 0.0066(18) 0.004(2) 0.010(2)
C96 0.041(3) 0.055(3) 0.054(3) 0.003(3) 0.012(3) -0.011(3)
C97 0.024(2) 0.050(3) 0.057(3) -0.011(3) 0.005(2) 0.003(2)
C98 0.062(4) 0.045(3) 0.079(5) 0.013(3) 0.026(3) 0.023(3)
C99 0.101(6) 0.030(3) 0.112(7) 0.005(4) 0.044(5) 0.002(3)
O99 0.0308(18) 0.0351(19) 0.060(2) 0.0018(17) -0.0008(16) 0.0030(15)

loop_
_geom_bond_atom_site_label_1
_geom_bond_atom_site_label_2
_geom_bond_distance
_geom_bond_site_symmetry_2
_geom_bond_publ_flag
Pt C11 1.966(4) . ?
Pt C21 1.988(4) . ?
Pt O11 2.067(3) . ?
Pt O1 2.112(3) . ?
O11 N11 1.291(5) . ?
O12 N11 1.219(5) . ?
O13 C13 1.331(6) . ?
O13 C17 1.441(6) . ?
O14 C14 1.368(5) . ?
O14 C18 1.438(6) . ?
O15 C15 1.324(5) . ?
O15 C19 1.394(7) . ?
O16 N12 1.221(5) . ?
O17 N12 1.215(5) . ?
O21 N21 1.208(5) . ?
O22 N21 1.201(5) . ?
O23 C23 1.350(5) . ?
O23 C27 1.420(6) . ?
O24 C24 1.373(5) . ?
O24 C28 1.442(6) . ?
O25 C25 1.370(5) . ?
O25 C29 1.448(5) . ?
O26 N22 1.217(5) . ?
O27 N22 1.229(5) . ?
N11 C12 1.412(6) . ?
N12 C16 1.470(5) . ?
N21 C22 1.463(5) . ?
N22 C26 1.468(5) . ?
C11 C16 1.382(6) . ?
C11 C12 1.411(6) . ?
C12 C13 1.417(6) . ?
C13 C14 1.401(6) . ?
C14 C15 1.389(6) . ?
C15 C16 1.414(6) . ?
C21 C22 1.388(6) . ?
C21 C26 1.389(6) . ?
C22 C23 1.403(6) . ?
C23 C24 1.400(6) . ?
C24 C25 1.389(6) . ?
C25 C26 1.394(6) . ?
C96 C97 1.482(9) . ?
C97 O99 1.434(6) . ?
C98 O99 1.393(7) . ?
C98 C99 1.492(10) . ?
